data_2006290
loop_
_publ_author_name
'Kato, Masako'
'Kosuge, Chizuko'
'Yano, Shigenobu'
'Kimura, Masaru'

_publ_section_title
;
 \p-Stacking of [Pt(2,2'-bipyridine)(ethylenediamine)]^2+^ as its
 Hexafluorophosphate Salt
;
_journal_issue 7
_journal_name_full 'Acta Crystallographica Section C'
_journal_page_first 838
_journal_page_last 840
_journal_paper_doi 10.1107/S0108270197002618
_journal_volume 53
_journal_year 1997
_chemical_formula_iupac '[Pt (C2 H8 N2)(C10 H8 N2)] (P1 F6)2'
_chemical_formula_moiety 'C12 H16 N4 Pt 2+, (F6 P -)2'
_chemical_formula_sum 'C12 H16 F12 N4 P2 Pt'
_chemical_formula_weight 701.30
_space_group_IT_number 15
_symmetry_cell_setting monoclinic
_symmetry_space_group_name_Hall '-C 2yc'
_symmetry_space_group_name_H-M 'C 1 2/c 1'
_atom_type_scat_source
;
International Tables for Crystallography (1992, Vol. C, Tables 4.2.6.8,
6.1.1.1 and 6.1.1.2)
;
_audit_creation_method 'from TEXRAY.INF file'
_cell_angle_alpha 90
_cell_angle_beta 92.58(3)
_cell_angle_gamma 90
_cell_formula_units_Z 4
_cell_length_a 18.848(4)
_cell_length_b 14.692(3)
_cell_length_c 7.333(2)
_cell_measurement_reflns_used 25
_cell_measurement_temperature 293.2
_cell_measurement_theta_max 12.3
_cell_measurement_theta_min 10.1
_cell_volume 2028.6(8)
_computing_cell_refinement 'Rigaku/AFC Diffractometer Control Software'
_computing_data_collection 'Rigaku/AFC Diffractometer Control Software (Rigaku Corporation, 1995)'
_computing_data_reduction 'TEXSAN (Molecular Strucutre Corporation, 1995)'
_computing_molecular_graphics 'ORTEPII (Johnson, 1976)'
_computing_publication_material TEXSAN
_computing_structure_refinement TEXSAN
_computing_structure_solution 'MITHRIL90 (Gilmore, 1990)'
_diffrn_ambient_temperature 293.2
_diffrn_measurement_device 'Rigaku AFC-7R'
_diffrn_measurement_method \w-2\q
_diffrn_radiation_monochromator graphite
_diffrn_radiation_source 'Rigaku rotating anode'
_diffrn_radiation_type 'Mo K\a'
_diffrn_radiation_wavelength 0.71073
_diffrn_reflns_av_R_equivalents 0.0364
_diffrn_reflns_av_sigmaI/netI 0.107
_diffrn_reflns_limit_h_max 26
_diffrn_reflns_limit_h_min -26
_diffrn_reflns_limit_k_max 20
_diffrn_reflns_limit_k_min 0
_diffrn_reflns_limit_l_max 0
_diffrn_reflns_limit_l_min -10
_diffrn_reflns_number 3280
_diffrn_reflns_reduction_process 'Lp corrections applied'
_diffrn_reflns_theta_max 30
_diffrn_reflns_theta_min 1.76
_diffrn_standards_decay_% 1.9
_diffrn_standards_interval_count 150
_diffrn_standards_number 3
_exptl_absorpt_coefficient_mu 7.162
_exptl_absorpt_correction_T_max 0.699
_exptl_absorpt_correction_T_min 0.592
_exptl_absorpt_correction_type '\y scans (North, Phillips & Mathews, 1968)'
_exptl_crystal_colour 'pale yellow'
_exptl_crystal_density_diffrn 2.296
_exptl_crystal_density_meas 2.28
_exptl_crystal_density_method 'flotation in dibromomethane/benzene'
_exptl_crystal_description prism
_exptl_crystal_F_000 1328
_exptl_crystal_size_max 0.23
_exptl_crystal_size_mid 0.11
_exptl_crystal_size_min 0.05
_refine_diff_density_max 0.97
_refine_diff_density_min '-1.15 e \%A^-3^ (close to Pt1)'
_refine_ls_extinction_method none
_refine_ls_goodness_of_fit_obs 1.044
_refine_ls_hydrogen_treatment 'H atoms fixed with U(H) = 1.2U~eq~(C)'
_refine_ls_matrix_type full
_refine_ls_number_constraints 0
_refine_ls_number_parameters 142
_refine_ls_number_reflns 1824
_refine_ls_number_restraints 0
_refine_ls_R_factor_obs .0406
_refine_ls_shift/esd_max 0.083
_refine_ls_shift/esd_mean 0.0200
_refine_ls_structure_factor_coef F
_refine_ls_weighting_details 'w = 1/[\s^2^(F~o~) + 0.00087|F~o~|^2^]'
_refine_ls_weighting_scheme calc
_refine_ls_wR_factor_obs .0511
_reflns_number_observed 1824
_reflns_number_total 3065
_reflns_observed_criterion >3sigma(I)
_cod_data_source_file cf1148.cif
_cod_data_source_block kato
_cod_depositor_comments
;
The following automatic conversions were performed:

'_refine_ls_weighting_scheme' value 'w = 1/[\s^2^(F~o~) +
0.00087|F~o~|^2^]' was changed to 'calc'. New tag
'_refine_ls_weighting_details' was created. The value of the new tag
was set to 'w = 1/[\s^2^(F~o~) + 0.00087|F~o~|^2^]'.

Automatic conversion script
Id: cif_fix_values 3143 2015-03-26 13:38:13Z robertas 
;
_cod_original_cell_volume 2028.7(8)
_cod_original_sg_symbol_H-M 'C 2/c'
_cod_original_formula_sum 'C12 H16 F12 N4 P2 Pt '
_cod_database_code 2006290

loop_
_symmetry_equiv_pos_as_xyz
'   +x,   +y,   +z'
'   -x,   +y,1/2-z'
'   -x,   -y,   -z'
'   +x,   -y,1/2+z'
1/2+x,1/2+y,z
1/2-x,1/2+y,1/2-z
1/2-x,1/2-y,-z
1/2+x,1/2-y,1/2+z

loop_
_atom_site_aniso_label
_atom_site_aniso_U_11
_atom_site_aniso_U_22
_atom_site_aniso_U_33
_atom_site_aniso_U_12
_atom_site_aniso_U_13
_atom_site_aniso_U_23
Pt1 .0543(3) .0313(2) .0389(2) .0000 .0018(2) .0000
P1 .070(2) .069(2) .078(2) .0130(10) -.014(2) -.007(2)
F1 .117(6) .092(5) .074(4) -.005(5) .011(4) -.013(4)
F2 .179(9) .138(8) .129(7) .081(7) -.066(7) -.076(6)
F3 .200(10) .210(10) .180(10) -.070(10) .100(10) -.050(10)
F4 .27(2) .127(8) .132(8) .118(10) -.102(10) -.057(7)
F5 .190(10) .200(10) .143(9) .123(10) -.076(8) -.033(8)
F6 .210(10) .115(9) .39(2) -.095(9) .150(10) -.080(10)
N1 .042(4) .043(4) .042(3) -.003(3) .007(3) -.006(3)
N2 .082(6) .044(4) .060(5) -.008(4) .000(4) -.008(3)
C1 .052(5) .065(6) .060(5) -.005(5) -.007(4) -.009(5)
C2 .039(5) .087(7) .060(6) .010(5) -.006(4) .005(5)
C3 .059(6) .069(6) .060(6) .023(5) .007(5) .003(5)
C4 .058(5) .042(4) .052(5) .011(4) .006(4) .002(4)
C5 .047(5) .035(4) .042(4) -.001(3) .004(3) -.001(3)
C6 .130(10) .039(5) .110(10) -.019(6) -.015(8) -.014(6)

loop_
_atom_site_label
_atom_site_fract_x
_atom_site_fract_y
_atom_site_fract_z
_atom_site_U_iso_or_equiv
_atom_site_thermal_displace_type
_atom_site_calc_flag
_atom_site_calc_attached_atom
_atom_site_refinement_flags
_atom_site_occupancy
Pt1 .0000 .20826(3) .2500 .04150(10) Uani d . S .50
P1 .1527(2) -.3304(2) .3001(5) .0729(9) Uani d . . 1.00
F1 .1492(5) -.2639(6) .4701(10) .094(3) Uani d . . 1.00
F2 .1546(6) -.3934(7) .1280(10) .151(4) Uani d . . 1.00
F3 .2119(8) -.2700(10) .228(2) .196(7) Uani d . . 1.00
F4 .1004(8) -.2656(8) .1930(10) .180(5) Uani d . . 1.00
F5 .2104(7) -.3883(9) .390(2) .181(5) Uani d . . 1.00
F6 .0934(8) -.3873(8) .374(3) .235(7) Uani d . . 1.00
N1 .0672(3) .1036(4) .3037(9) .042(2) Uani d . . 1.00
N2 .0695(5) .3131(5) .2980(10) .062(2) Uani d . . 1.00
C1 .1360(5) .1100(7) .3600(10) .059(3) Uani d . . 1.00
C2 .1773(5) .0345(8) .3990(10) .062(3) Uani d . . 1.00
C3 .1468(6) -.0500(7) .3790(10) .062(3) Uani d . . 1.00
C4 .0768(5) -.0584(6) .3200(10) .051(2) Uani d . . 1.00
C5 .0384(4) .0200(5) .2820(10) .041(2) Uani d . . 1.00
C6 .0327(8) .4007(7) .316(2) .094(5) Uani d . . 1.00
H1 .0965 .3009 .4071 .0759 Uiso calc N2 . 1.00
H2 .0996 .3175 .1987 .0759 Uiso calc N2 . 1.00
H3 .1571 .1683 .3719 .0714 Uiso calc C1 . 1.00
H4 .2253 .0408 .4402 .0753 Uiso calc C2 . 1.00
H5 .1744 -.1026 .4053 .0753 Uiso calc C3 . 1.00
H6 .0553 -.1168 .3048 .0610 Uiso calc C4 . 1.00
H7 .0651 .4481 .3396 .1134 Uiso calc C6 . 1.00
H8 .0011 .3971 .4176 .1134 Uiso calc C6 . 1.00

loop_
_atom_type_symbol
_atom_type_scat_dispersion_real
_atom_type_scat_dispersion_imag
Pt -1.703 8.390
C 0.003 0.002
H 0.000 0.000
N 0.006 0.003
P 0.102 0.094
F 0.017 0.010

loop_
_geom_angle_atom_site_label_1
_geom_angle_atom_site_label_2
_geom_angle_atom_site_label_3
_geom_angle_site_symmetry_1
_geom_angle_site_symmetry_3
_geom_angle
_geom_angle_publ_flag
N1 Pt1 N1 . 2_555 80.9(4) yes
N1 Pt1 N2 . . 98.5(3) yes
N1 Pt1 N2 . 2_555 178.4(3) no
N1 Pt1 N2 2_555 . 178.4(3) no
N1 Pt1 N2 2_555 2_555 98.5(3) no
N2 Pt1 N2 . 2_555 82.1(5) yes
F1 P1 F2 . . 178.0(5) no
F1 P1 F3 . . 88.4(6) no
F1 P1 F4 . . 88.5(5) no
F1 P1 F5 . . 93.4(5) no
F1 P1 F6 . . 90.1(6) no
F2 P1 F3 . . 91.2(7) no
F2 P1 F4 . . 89.5(5) no
F2 P1 F5 . . 88.6(5) no
F2 P1 F6 . . 90.2(8) no
F3 P1 F4 . . 85.9(10) no
F3 P1 F5 . . 87.3(9) no
F3 P1 F6 . . 178.3(8) no
F4 P1 F5 . . 172.9(9) no
F4 P1 F6 . . 93.3(9) no
F5 P1 F6 . . 93.6(9) no
Pt1 N1 C1 . . 126.4(6) no
Pt1 N1 C5 . . 115.1(5) no
C1 N1 C5 . . 118.5(7) no
Pt1 N2 C6 . . 111.9(7) no
Pt1 N2 H1 . . 108.7(6) no
Pt1 N2 H2 . . 108.6(6) no
C6 N2 H1 . . 109.3(8) no
C6 N2 H2 . . 108.0(9) no
H1 N2 H2 . . 110.3(9) no
N1 C1 C2 . . 122.3(9) no
N1 C1 H3 . . 119.1(10) no
C2 C1 H3 . . 118.5(9) no
C1 C2 C3 . . 118.4(9) no
C1 C2 H4 . . 120.0(10) no
C3 C2 H4 . . 120.0(10) no
C2 C3 C4 . . 120.4(9) no
C2 C3 H5 . . 119.0(10) no
C4 C3 H5 . . 120.0(10) no
C3 C4 C5 . . 118.2(9) no
C3 C4 H6 . . 120.9(9) no
C5 C4 H6 . . 120.9(9) no
N1 C5 C4 . . 122.1(8) no
N1 C5 C5 . 2_555 114.4(4) no
C4 C5 C5 . 2_555 123.4(5) no
N2 C6 C6 . 2_555 108.4(8) no
N2 C6 H7 . . 111.0(10) no
N2 C6 H8 . . 108.0(10) no
C6 C6 H7 2_555 . 128.1(9) no
C6 C6 H8 2_555 . 88.0(10) no
H7 C6 H8 . . 108.0(10) no

loop_
_geom_bond_atom_site_label_1
_geom_bond_atom_site_label_2
_geom_bond_site_symmetry_1
_geom_bond_site_symmetry_2
_geom_bond_distance
_geom_bond_publ_flag
Pt1 N1 . . 2.020(7) yes
Pt1 N1 . 2_555 2.020(7) no
Pt1 N2 . . 2.043(8) yes
Pt1 N2 . 2_555 2.043(8) no
P1 F1 . . 1.588(8) no
P1 F2 . . 1.565(8) no
P1 F3 . . 1.530(10) no
P1 F4 . . 1.559(9) no
P1 F5 . . 1.508(9) no
P1 F6 . . 1.510(10) no
N1 C1 . . 1.350(10) no
N1 C5 . . 1.350(10) no
N2 C6 . . 1.470(10) no
N2 H1 . . .944 no
N2 H2 . . .946 no
C1 C2 . . 1.380(10) no
C1 H3 . . .946 no
C2 C3 . . 1.37(2) no
C2 H4 . . .945 no
C3 C4 . . 1.380(10) no
C3 H5 . . .947 no
C4 C5 . . 1.380(10) no
C4 H6 . . .952 no
C5 C5 . 2_555 1.50(2) no
C6 C6 . 2_555 1.53(3) no
C6 H7 . . .937 no
C6 H8 . . .978 no

loop_
_geom_contact_atom_site_label_1
_geom_contact_atom_site_label_2
_geom_contact_distance
_geom_contact_site_symmetry_2
_geom_contact_publ_flag
F1 N2 2.980(10) 4_555 ?
F1 C3 3.210(10) . ?
F1 F3 3.39(2) 7_546 ?
F1 C4 3.470(10) . ?
F1 F5 3.58(2) 7_546 ?
F2 N2 3.080(10) 4_554 ?
F2 C6 3.17(2) 4_554 ?
F2 C2 3.350(10) 6_545 ?
F3 C1 3.45(2) 6_545 ?
F4 N2 3.010(10) 4_554 ?
F4 C4 3.220(10) . ?
F4 C1 3.43(2) 4_554 ?
F4 C3 3.54(2) . ?
F4 C6 3.59(2) 4_554 ?
F5 C3 3.240(10) 7_546 ?
F5 C2 3.27(2) 6_545 ?
F5 C2 3.350(10) 7_546 ?
F5 C1 3.49(2) 6_545 ?
F6 C6 3.340(10) 1_545 ?
F6 N2 3.35(2) 4_555 ?
F6 C6 3.37(2) 3_556 ?
F6 C6 3.49(2) 4_555 ?
N1 C3 3.610(10) 4_554 yes
C1 C3 3.650(10) 4_554 yes
C1 C4 3.680(10) 4_555 yes
C2 C3 3.600(10) 4_555 yes
C4 C5 3.550(10) 4_555 yes
C5 C5 3.61(2) 3_556 yes
